data_2237080
loop_
_publ_author_name
'Shirvan, Sadif A.'
'Haydari Dezfuli, Sara'
'Khazali, Fereydoon'
'Borsalani, Ali'

_publ_section_title
;
 <i>catena</i>-Poly[[(4,4'-dimethyl-2,2'-bipyridine-\k^2^<i>N</i>,<i>N</i>')cadmium]-di-\m-bromido]
;
_journal_coeditor_code XU5649
_journal_issue 12
_journal_name_full 'Acta Crystallographica Section E'
_journal_page_first m1493
_journal_page_last m1494
_journal_paper_doi 10.1107/S1600536812046636
_journal_volume 68
_journal_year 2012
_chemical_formula_iupac '[Cd Br2 (C12 H12 N2)]'
_chemical_formula_moiety 'C12 H12 Br2 Cd N2'
_chemical_formula_sum 'C12 H12 Br2 Cd N2'
_chemical_formula_weight 456.45
_chemical_name_systematic
;
<i>catena</i>-Poly[[(4,4'-dimethyl-2,2'-bipyridine-
\k^2^<i>N</i>,<i>N</i>')cadmium]-di-\m-bromido]
;
_space_group_IT_number 15
_symmetry_cell_setting monoclinic
_symmetry_space_group_name_Hall '-C 2yc'
_symmetry_space_group_name_H-M 'C 1 2/c 1'
_atom_sites_solution_hydrogens geom
_atom_sites_solution_primary direct
_atom_sites_solution_secondary difmap
_audit_creation_method SHELXL-97
_cell_angle_alpha 90.00
_cell_angle_beta 108.403(17)
_cell_angle_gamma 90.00
_cell_formula_units_Z 4
_cell_length_a 17.979(4)
_cell_length_b 10.5319(18)
_cell_length_c 7.4496(16)
_cell_measurement_reflns_used 3392
_cell_measurement_temperature 298(2)
_cell_measurement_theta_max 26.00
_cell_measurement_theta_min 2.27
_cell_volume 1338.5(5)
_computing_cell_refinement 'SAINT (Bruker, 2007)'
_computing_data_collection 'APEX2 (Bruker, 2007)'
_computing_data_reduction 'SAINT (Bruker, 2007)'
_computing_molecular_graphics 'SHELXTL (Sheldrick, 2008)'
_computing_publication_material 'SHELXTL (Sheldrick, 2008)'
_computing_structure_refinement 'SHELXTL (Sheldrick, 2008)'
_computing_structure_solution 'SHELXTL (Sheldrick, 2008)'
_diffrn_ambient_temperature 298(2)
_diffrn_measured_fraction_theta_full 0.998
_diffrn_measured_fraction_theta_max 0.998
_diffrn_measurement_device_type 'Bruker APEXII CCD area-detector'
_diffrn_measurement_method 'omega scans'
_diffrn_radiation_monochromator graphite
_diffrn_radiation_source 'fine-focus sealed tube'
_diffrn_radiation_type MoK\a
_diffrn_radiation_wavelength 0.71073
_diffrn_reflns_av_R_equivalents 0.0946
_diffrn_reflns_av_sigmaI/netI 0.0796
_diffrn_reflns_limit_h_max 22
_diffrn_reflns_limit_h_min -22
_diffrn_reflns_limit_k_max 12
_diffrn_reflns_limit_k_min -12
_diffrn_reflns_limit_l_max 9
_diffrn_reflns_limit_l_min -7
_diffrn_reflns_number 3392
_diffrn_reflns_theta_full 26.00
_diffrn_reflns_theta_max 26.00
_diffrn_reflns_theta_min 2.27
_exptl_absorpt_coefficient_mu 7.580
_exptl_absorpt_correction_T_max 0.2458
_exptl_absorpt_correction_T_min 0.1875
_exptl_absorpt_correction_type multi-scan
_exptl_absorpt_process_details '(SADABS; Bruker, 2001)'
_exptl_crystal_colour colorless
_exptl_crystal_density_diffrn 2.265
_exptl_crystal_density_method 'not measured'
_exptl_crystal_description prism
_exptl_crystal_F_000 864
_exptl_crystal_size_max 0.25
_exptl_crystal_size_mid 0.21
_exptl_crystal_size_min 0.20
_refine_diff_density_max 1.202
_refine_diff_density_min -0.879
_refine_ls_extinction_method none
_refine_ls_goodness_of_fit_ref 1.236
_refine_ls_hydrogen_treatment constr
_refine_ls_matrix_type full
_refine_ls_number_parameters 78
_refine_ls_number_reflns 1313
_refine_ls_number_restraints 0
_refine_ls_restrained_S_all 1.236
_refine_ls_R_factor_all 0.1191
_refine_ls_R_factor_gt 0.0793
_refine_ls_shift/su_max 0.022
_refine_ls_shift/su_mean 0.006
_refine_ls_structure_factor_coef Fsqd
_refine_ls_weighting_details 'calc w=1/[\s^2^(Fo^2^)+(0.0098P)^2^+54.7076P] where P=(Fo^2^+2Fc^2^)/3'
_refine_ls_weighting_scheme calc
_refine_ls_wR_factor_gt 0.1449
_refine_ls_wR_factor_ref 0.1549
_reflns_number_gt 909
_reflns_number_total 1313
_reflns_threshold_expression I>2sigma(I)
_cod_data_source_file xu5649.cif
_cod_data_source_block I
_cod_original_sg_symbol_H-M 'C 2/c'
_cod_database_code 2237080
_cod_database_fobs_code 2237080

loop_
_symmetry_equiv_pos_as_xyz
'x, y, z'
'-x, y, -z+1/2'
'x+1/2, y+1/2, z'
'-x+1/2, y+1/2, -z+1/2'
'-x, -y, -z'
'x, -y, z-1/2'
'-x+1/2, -y+1/2, -z'
'x+1/2, -y+1/2, z-1/2'

loop_
_atom_site_type_symbol
_atom_site_label
_atom_site_fract_x
_atom_site_fract_y
_atom_site_fract_z
_atom_site_U_iso_or_equiv
_atom_site_adp_type
_atom_site_calc_flag
_atom_site_refinement_flags
_atom_site_occupancy
_atom_site_symmetry_multiplicity
Cd Cd1 0.0000 0.92501(14) 0.2500 0.0312(4) Uani d S 1 2
Br Br1 0.09337(9) 1.08683(16) 0.4997(2) 0.0439(5) Uani d . 1 1
N N1 -0.0688(6) 0.7414(11) 0.1090(15) 0.030(3) Uani d . 1 1
C C6 -0.0397(7) 0.6266(12) 0.1779(18) 0.023(3) Uani d . 1 1
C C5 -0.0804(7) 0.5157(13) 0.111(2) 0.030(3) Uani d . 1 1
H H5 -0.0585 0.4376 0.1574 0.036 Uiso calc R 1 1
C C1 -0.1384(8) 0.7427(15) -0.025(2) 0.042(4) Uani d . 1 1
H H1 -0.1579 0.8209 -0.0767 0.050 Uiso calc R 1 1
C C3 -0.1535(8) 0.5209(14) -0.025(2) 0.031(3) Uani d . 1 1
C C4 -0.2002(8) 0.4012(14) -0.094(2) 0.040(4) Uani d . 1 1
H H4A -0.2098 0.3586 0.0101 0.048 Uiso calc R 1 1
H H4B -0.1712 0.3462 -0.1505 0.048 Uiso calc R 1 1
H H4C -0.2493 0.4229 -0.1869 0.048 Uiso calc R 1 1
C C2 -0.1825(8) 0.6396(14) -0.091(2) 0.036(3) Uani d . 1 1
H H2 -0.2318 0.6478 -0.1806 0.043 Uiso calc R 1 1

loop_
_atom_site_aniso_label
_atom_site_aniso_U_11
_atom_site_aniso_U_22
_atom_site_aniso_U_33
_atom_site_aniso_U_12
_atom_site_aniso_U_13
_atom_site_aniso_U_23
Cd1 0.0363(8) 0.0203(7) 0.0304(9) 0.000 0.0011(6) 0.000
Br1 0.0434(10) 0.0394(9) 0.0520(12) -0.0169(7) 0.0195(8) -0.0153(8)
N1 0.032(6) 0.027(5) 0.022(6) -0.009(5) -0.005(4) -0.006(5)
C6 0.018(6) 0.024(6) 0.030(7) 0.002(5) 0.009(5) 0.002(6)
C5 0.019(6) 0.031(7) 0.045(9) 0.002(5) 0.015(6) -0.002(6)
C1 0.034(8) 0.030(7) 0.046(9) 0.003(6) -0.008(7) 0.010(7)
C3 0.027(7) 0.042(8) 0.023(7) 0.001(6) 0.005(5) -0.010(6)
C4 0.037(8) 0.044(9) 0.035(8) -0.012(7) 0.006(6) -0.003(7)
C2 0.026(7) 0.042(8) 0.031(8) 0.002(6) -0.005(6) 0.004(7)

loop_
_atom_type_symbol
_atom_type_description
_atom_type_scat_dispersion_real
_atom_type_scat_dispersion_imag
_atom_type_scat_source
C C 0.0033 0.0016 'International Tables Vol C Tables 4.2.6.8 and 6.1.1.4'
H H 0.0000 0.0000 'International Tables Vol C Tables 4.2.6.8 and 6.1.1.4'
N N 0.0061 0.0033 'International Tables Vol C Tables 4.2.6.8 and 6.1.1.4'
O O 0.0106 0.0060 'International Tables Vol C Tables 4.2.6.8 and 6.1.1.4'
Cd Cd -0.8075 1.2024 'International Tables Vol C Tables 4.2.6.8 and 6.1.1.4'
Br Br -0.2901 2.4595 'International Tables Vol C Tables 4.2.6.8 and 6.1.1.4'
Cl Cl 0.1484 0.1585 'International Tables Vol C Tables 4.2.6.8 and 6.1.1.4'
S S 0.1246 0.1234 'International Tables Vol C Tables 4.2.6.8 and 6.1.1.4'

loop_
_geom_angle_atom_site_label_1
_geom_angle_atom_site_label_2
_geom_angle_atom_site_label_3
_geom_angle_site_symmetry_1
_geom_angle_site_symmetry_3
_geom_angle
N1 Cd1 N1 2 . 69.7(5)
N1 Cd1 Br1 2 2 162.8(3)
N1 Cd1 Br1 . 2 95.0(3)
N1 Cd1 Br1 2 . 95.0(3)
N1 Cd1 Br1 . . 162.8(3)
Br1 Cd1 Br1 2 . 101.21(9)
N1 Cd1 Br1 2 6_575 85.5(3)
N1 Cd1 Br1 . 6_575 90.4(3)
Br1 Cd1 Br1 2 6_575 86.77(5)
Br1 Cd1 Br1 . 6_575 96.39(5)
N1 Cd1 Br1 2 5_576 90.4(3)
N1 Cd1 Br1 . 5_576 85.5(3)
Br1 Cd1 Br1 2 5_576 96.39(5)
Br1 Cd1 Br1 . 5_576 86.77(5)
Br1 Cd1 Br1 6_575 5_576 175.03(9)
Cd1 Br1 Cd1 . 5_576 93.23(5)
C1 N1 C6 . . 116.9(12)
C1 N1 Cd1 . . 124.3(10)
C6 N1 Cd1 . . 118.6(8)
N1 C6 C5 . . 121.3(11)
N1 C6 C6 . 2 116.2(7)
C5 C6 C6 . 2 122.4(7)
C3 C5 C6 . . 120.1(13)
C3 C5 H5 . . 119.9
C6 C5 H5 . . 119.9
N1 C1 C2 . . 125.0(14)
N1 C1 H1 . . 117.5
C2 C1 H1 . . 117.5
C5 C3 C2 . . 117.4(13)
C5 C3 C4 . . 121.0(13)
C2 C3 C4 . . 121.6(12)
C3 C4 H4A . . 109.5
C3 C4 H4B . . 109.5
H4A C4 H4B . . 109.5
C3 C4 H4C . . 109.5
H4A C4 H4C . . 109.5
H4B C4 H4C . . 109.5
C1 C2 C3 . . 119.1(12)
C1 C2 H2 . . 120.4
C3 C2 H2 . . 120.4

loop_
_geom_bond_atom_site_label_1
_geom_bond_atom_site_label_2
_geom_bond_site_symmetry_2
_geom_bond_distance
_geom_bond_publ_flag
Cd1 N1 2 2.357(10) .
Cd1 N1 . 2.357(10) y
Cd1 Br1 2 2.6852(17) .
Cd1 Br1 . 2.6852(17) y
Cd1 Br1 6_575 2.8789(16) y
Cd1 Br1 5_576 2.8790(16) .
Br1 Cd1 5_576 2.8789(16) ?
N1 C1 . 1.331(16) ?
N1 C6 . 1.353(17) ?
C6 C5 . 1.384(18) ?
C6 C6 2 1.49(2) ?
C5 C3 . 1.383(18) ?
C5 H5 . 0.9300 ?
C1 C2 . 1.34(2) ?
C1 H1 . 0.9300 ?
C3 C2 . 1.39(2) ?
C3 C4 . 1.513(19) ?
C4 H4A . 0.9600 ?
C4 H4B . 0.9600 ?
C4 H4C . 0.9600 ?
C2 H2 . 0.9300 ?

loop_
_geom_hbond_atom_site_label_D
_geom_hbond_atom_site_label_H
_geom_hbond_atom_site_label_A
_geom_hbond_site_symmetry_A
_geom_hbond_distance_DH
_geom_hbond_distance_HA
_geom_hbond_distance_DA
_geom_hbond_angle_DHA
C4 H4B Cg 6_565 0.96 2.8348 3.575(16) 135

loop_
_geom_torsion_atom_site_label_1
_geom_torsion_atom_site_label_2
_geom_torsion_atom_site_label_3
_geom_torsion_atom_site_label_4
_geom_torsion_site_symmetry_1
_geom_torsion_site_symmetry_4
_geom_torsion
N1 Cd1 Br1 Cd1 2 5_576 -90.1(3)
N1 Cd1 Br1 Cd1 . 5_576 -63.5(10)
Br1 Cd1 Br1 Cd1 2 5_576 95.88(5)
Br1 Cd1 Br1 Cd1 6_575 5_576 -176.16(7)
Br1 Cd1 Br1 Cd1 5_576 5_576 0.0
N1 Cd1 N1 C1 2 . 177.1(15)
Br1 Cd1 N1 C1 2 . -11.0(12)
Br1 Cd1 N1 C1 . . 148.7(10)
Br1 Cd1 N1 C1 6_575 . -97.8(12)
Br1 Cd1 N1 C1 5_576 . 85.0(12)
N1 Cd1 N1 C6 2 . 2.9(7)
Br1 Cd1 N1 C6 2 . 174.7(9)
Br1 Cd1 N1 C6 . . -25.6(17)
Br1 Cd1 N1 C6 6_575 . 87.9(10)
Br1 Cd1 N1 C6 5_576 . -89.3(10)
C1 N1 C6 C5 . . 0(2)
Cd1 N1 C6 C5 . . 175.0(10)
C1 N1 C6 C6 . 2 177.6(15)
Cd1 N1 C6 C6 . 2 -7.7(19)
N1 C6 C5 C3 . . -2(2)
C6 C6 C5 C3 2 . -179.3(14)
C6 N1 C1 C2 . . 2(2)
Cd1 N1 C1 C2 . . -171.9(13)
C6 C5 C3 C2 . . 1(2)
C6 C5 C3 C4 . . -177.8(13)
N1 C1 C2 C3 . . -3(3)
C5 C3 C2 C1 . . 1(2)
C4 C3 C2 C1 . . -179.7(15)
